data_7004416
loop_
_publ_author_name
'Uddin, Md. Nazim'
'Begum, Noorjahan'
'Hassan, Mohammad R.'
'Hogarth, Graeme'
'Kabir, Shariff E.'
'Miah, Md. Arzu'
'Nordlander, Ebbe'
'Tocher, Derek A.'

_publ_section_title
;
 Reactivity of triruthenium thiophyne and furyne clusters: competitive
 S--C and P--C bond cleavage reactions and the generation of highly
 unsymmetrical alkyne ligands
;
_journal_issue 44
_journal_name_full 'Dalton Transactions'
_journal_page_first 6219
_journal_page_last 6230
_journal_paper_doi 10.1039/b806846a
_journal_year 2008
_chemical_formula_sum 'C44 H31 Br2 Cl3 O9 P3 Ru3'
_chemical_formula_weight 1365.98
_chemical_name_systematic
;
?
;
_space_group_IT_number 14
_symmetry_cell_setting monoclinic
_symmetry_space_group_name_Hall '-P 2yn'
_symmetry_space_group_name_H-M 'P 1 21/n 1'
_atom_sites_solution_hydrogens geom
_atom_sites_solution_primary direct
_atom_sites_solution_secondary difmap
_audit_creation_method SHELXL-97
_cell_angle_alpha 90.00
_cell_angle_beta 109.2910(10)
_cell_angle_gamma 90.00
_cell_formula_units_Z 4
_cell_length_a 18.4093(14)
_cell_length_b 11.1295(9)
_cell_length_c 25.182(2)
_cell_measurement_temperature 150(2)
_cell_volume 4869.8(7)
_computing_cell_refinement 'Bruker SAINT'
_computing_data_collection 'Bruker SMART'
_computing_data_reduction 'Bruker SAINT'
_computing_structure_refinement 'SHELXL-97 (Sheldrick, 1997)'
_computing_structure_solution 'SHELXS-97 (Sheldrick, 1990)'
_diffrn_ambient_temperature 150(2)
_diffrn_measured_fraction_theta_full 0.996
_diffrn_measured_fraction_theta_max 0.959
_diffrn_measurement_device_type 'Bruker SMART APEX CCD diffractometer'
_diffrn_measurement_method '\w rotation with narrow frames'
_diffrn_radiation_monochromator graphite
_diffrn_radiation_source 'fine-focus sealed tube'
_diffrn_radiation_type MoK\a
_diffrn_radiation_wavelength 0.71073
_diffrn_reflns_av_R_equivalents 0.0450
_diffrn_reflns_av_sigmaI/netI 0.0478
_diffrn_reflns_limit_h_max 23
_diffrn_reflns_limit_h_min -23
_diffrn_reflns_limit_k_max 14
_diffrn_reflns_limit_k_min -14
_diffrn_reflns_limit_l_max 33
_diffrn_reflns_limit_l_min -32
_diffrn_reflns_number 41071
_diffrn_reflns_theta_full 26.00
_diffrn_reflns_theta_max 28.30
_diffrn_reflns_theta_min 2.52
_exptl_absorpt_coefficient_mu 2.875
_exptl_absorpt_correction_T_max 0.8464
_exptl_absorpt_correction_T_min 0.4999
_exptl_absorpt_correction_type multi-scan
_exptl_crystal_colour yellow
_exptl_crystal_density_diffrn 1.863
_exptl_crystal_density_method 'not measured'
_exptl_crystal_description plate
_exptl_crystal_F_000 2660
_exptl_crystal_size_max 0.28
_exptl_crystal_size_mid 0.24
_exptl_crystal_size_min 0.06
_refine_diff_density_max 1.351
_refine_diff_density_min -1.439
_refine_diff_density_rms 0.133
_refine_ls_extinction_method none
_refine_ls_goodness_of_fit_ref 1.010
_refine_ls_hydrogen_treatment mixed
_refine_ls_matrix_type full
_refine_ls_number_parameters 590
_refine_ls_number_reflns 11631
_refine_ls_number_restraints 0
_refine_ls_restrained_S_all 1.010
_refine_ls_R_factor_all 0.0591
_refine_ls_R_factor_gt 0.0442
_refine_ls_shift/su_max 0.001
_refine_ls_shift/su_mean 0.000
_refine_ls_structure_factor_coef Fsqd
_refine_ls_weighting_details 'calc w=1/[\s^2^(Fo^2^)+(0.0550P)^2^+12.0281P] where P=(Fo^2^+2Fc^2^)/3'
_refine_ls_weighting_scheme calc
_refine_ls_wR_factor_gt 0.1082
_refine_ls_wR_factor_ref 0.1159
_reflns_number_gt 9271
_reflns_number_total 11631
_reflns_threshold_expression I>2\s(I)
_cod_data_source_file b806846a.txt
_cod_data_source_block str0535
_cod_original_sg_symbol_H-M P2(1)/n
_cod_database_code 7004416

loop_
_symmetry_equiv_pos_as_xyz
'x, y, z'
'-x+1/2, y+1/2, -z+1/2'
'-x, -y, -z'
'x-1/2, -y-1/2, z-1/2'

loop_
_atom_site_label
_atom_site_type_symbol
_atom_site_fract_x
_atom_site_fract_y
_atom_site_fract_z
_atom_site_U_iso_or_equiv
_atom_site_adp_type
_atom_site_occupancy
_atom_site_symmetry_multiplicity
_atom_site_calc_flag
_atom_site_refinement_flags
_atom_site_disorder_assembly
_atom_site_disorder_group
Ru1 Ru 0.77616(2) 1.03976(3) 0.016648(14) 0.02468(9) Uani 1 1 d . . .
Ru2 Ru 0.910480(19) 0.98297(3) 0.170227(14) 0.02109(9) Uani 1 1 d . . .
Ru3 Ru 0.90783(2) 0.76762(3) 0.102141(14) 0.02284(9) Uani 1 1 d . . .
H1 H 0.881(3) 0.834(5) 0.157(2) 0.055(17) Uiso 1 1 d . . .
Br1 Br 0.78145(3) 1.03823(5) -0.08604(2) 0.03877(13) Uani 1 1 d . . .
Br2 Br 0.77821(3) 0.81003(4) 0.020993(19) 0.03206(12) Uani 1 1 d . . .
P1 P 1.04079(6) 0.93986(10) 0.22812(5) 0.0232(2) Uani 1 1 d . . .
P2 P 1.01802(6) 0.70256(10) 0.16915(5) 0.0240(2) Uani 1 1 d . . .
P3 P 0.78358(7) 1.02789(11) 0.10987(5) 0.0249(2) Uani 1 1 d . . .
C1 C 0.7865(3) 1.2059(5) 0.0179(2) 0.0366(11) Uani 1 1 d . . .
C2 C 0.6635(3) 1.0440(5) -0.0147(2) 0.0351(11) Uani 1 1 d . . .
C3 C 0.8745(3) 1.0019(4) 0.23243(19) 0.0298(10) Uani 1 1 d . . .
C4 C 0.9355(3) 1.1485(4) 0.17002(19) 0.0298(10) Uani 1 1 d . . .
C5 C 0.8597(3) 0.6144(5) 0.1048(2) 0.0354(11) Uani 1 1 d . . .
C6 C 0.9458(3) 0.7142(4) 0.0452(2) 0.0313(10) Uani 1 1 d . . .
O1 O 0.7974(3) 1.3062(4) 0.01877(19) 0.0560(11) Uani 1 1 d . . .
O2 O 0.5991(2) 1.0488(4) -0.03355(17) 0.0512(10) Uani 1 1 d . . .
O3 O 0.8514(2) 1.0197(3) 0.26841(16) 0.0445(9) Uani 1 1 d . . .
O4 O 0.9507(2) 1.2464(3) 0.16838(17) 0.0483(10) Uani 1 1 d . . .
O5 O 0.8284(3) 0.5258(4) 0.10283(18) 0.0550(11) Uani 1 1 d . . .
O6 O 0.9708(2) 0.6840(3) 0.01176(15) 0.0429(9) Uani 1 1 d . . .
O7 O 1.01976(17) 0.9743(3) 0.10002(12) 0.0249(6) Uani 1 1 d . . .
C10 C 0.9393(2) 0.9506(4) 0.09347(18) 0.0233(9) Uani 1 1 d . . .
C11 C 0.8955(2) 1.0293(4) 0.04934(17) 0.0245(9) Uani 1 1 d . . .
C12 C 0.9495(3) 1.0988(4) 0.03378(19) 0.0285(10) Uani 1 1 d . . .
H12A H 0.9375 1.1612 0.0065 0.034 Uiso 1 1 calc R . .
C13 C 1.0211(3) 1.0614(4) 0.06428(19) 0.0276(9) Uani 1 1 d . . .
H13A H 1.0669 1.0937 0.0606 0.033 Uiso 1 1 calc R . .
O8 O 0.6413(2) 0.9294(4) 0.08380(17) 0.0481(10) Uani 1 1 d . . .
C14 C 0.7159(3) 0.9204(4) 0.1207(2) 0.0320(10) Uani 1 1 d . . .
C15 C 0.7219(3) 0.8269(5) 0.1550(3) 0.0462(13) Uani 1 1 d . . .
H15A H 0.7668 0.8013 0.1841 0.055 Uiso 1 1 calc R . .
C16 C 0.6014(4) 0.8362(6) 0.0966(3) 0.0551(16) Uani 1 1 d . . .
H16A H 0.5485 0.8200 0.0774 0.066 Uiso 1 1 calc R . .
C17 C 0.6455(4) 0.7719(6) 0.1388(3) 0.0513(15) Uani 1 1 d . . .
H17A H 0.6308 0.7036 0.1554 0.062 Uiso 1 1 calc R . .
O9 O 0.7841(3) 1.2121(5) 0.1833(2) 0.0854(18) Uani 1 1 d . . .
C18 C 0.7478(3) 1.1633(5) 0.13221(19) 0.0311(10) Uani 1 1 d . . .
C19 C 0.6893(5) 1.2398(8) 0.1063(4) 0.099(4) Uani 1 1 d . . .
H19A H 0.6549 1.2328 0.0688 0.119 Uiso 1 1 calc R . .
C20 C 0.7461(4) 1.3159(6) 0.1866(4) 0.081(3) Uani 1 1 d . . .
H20A H 0.7623 1.3698 0.2175 0.097 Uiso 1 1 calc R . .
C21 C 0.6887(4) 1.3317(6) 0.1450(3) 0.0623(19) Uani 1 1 d . . .
H21A H 0.6514 1.3934 0.1399 0.075 Uiso 1 1 calc R . .
C22 C 1.0866(2) 0.8217(4) 0.19955(18) 0.0246(9) Uani 1 1 d . . .
H22A H 1.1056 0.8561 0.1703 0.030 Uiso 1 1 calc R . .
H22B H 1.1311 0.7885 0.2299 0.030 Uiso 1 1 calc R . .
C31 C 1.1071(3) 1.0663(4) 0.23805(19) 0.0274(9) Uani 1 1 d . . .
C32 C 1.1547(3) 1.0832(4) 0.2057(2) 0.0307(10) Uani 1 1 d . . .
H32A H 1.1555 1.0253 0.1782 0.037 Uiso 1 1 calc R . .
C33 C 1.2010(3) 1.1850(5) 0.2138(2) 0.0408(12) Uani 1 1 d . . .
H33A H 1.2335 1.1966 0.1917 0.049 Uiso 1 1 calc R . .
C34 C 1.1999(3) 1.2690(5) 0.2539(3) 0.0479(15) Uani 1 1 d . . .
H34A H 1.2311 1.3389 0.2590 0.057 Uiso 1 1 calc R . .
C35 C 1.1543(3) 1.2518(5) 0.2859(3) 0.0496(15) Uani 1 1 d . . .
H35A H 1.1547 1.3092 0.3139 0.060 Uiso 1 1 calc R . .
C36 C 1.1072(3) 1.1524(5) 0.2784(2) 0.0403(12) Uani 1 1 d . . .
H36A H 1.0749 1.1425 0.3008 0.048 Uiso 1 1 calc R . .
C41 C 1.0601(3) 0.8846(4) 0.30005(18) 0.0293(10) Uani 1 1 d . . .
C42 C 1.1363(3) 0.8797(5) 0.3363(2) 0.0412(12) Uani 1 1 d . . .
H42A H 1.1765 0.9123 0.3249 0.049 Uiso 1 1 calc R . .
C43 C 1.1530(3) 0.8275(6) 0.3888(2) 0.0538(16) Uani 1 1 d . . .
H43A H 1.2049 0.8243 0.4132 0.065 Uiso 1 1 calc R . .
C44 C 1.0962(3) 0.7804(6) 0.4062(2) 0.0511(15) Uani 1 1 d . . .
H44A H 1.1085 0.7447 0.4423 0.061 Uiso 1 1 calc R . .
C45 C 1.0210(3) 0.7851(5) 0.3710(2) 0.0410(12) Uani 1 1 d . . .
H45A H 0.9813 0.7524 0.3830 0.049 Uiso 1 1 calc R . .
C46 C 1.0027(3) 0.8373(4) 0.3181(2) 0.0330(10) Uani 1 1 d . . .
H46A H 0.9506 0.8405 0.2942 0.040 Uiso 1 1 calc R . .
C51 C 1.0737(3) 0.5962(4) 0.14342(19) 0.0280(9) Uani 1 1 d . . .
C52 C 1.1317(3) 0.6327(5) 0.1236(2) 0.0394(12) Uani 1 1 d . . .
H52A H 1.1464 0.7149 0.1257 0.047 Uiso 1 1 calc R . .
C53 C 1.1687(3) 0.5488(6) 0.1006(3) 0.0506(15) Uani 1 1 d . . .
H53A H 1.2091 0.5731 0.0873 0.061 Uiso 1 1 calc R . .
C54 C 1.1462(3) 0.4290(6) 0.0972(3) 0.0529(16) Uani 1 1 d . . .
H54A H 1.1713 0.3716 0.0814 0.063 Uiso 1 1 calc R . .
C55 C 1.0883(3) 0.3930(5) 0.1162(2) 0.0460(14) Uani 1 1 d . . .
H55A H 1.0732 0.3110 0.1135 0.055 Uiso 1 1 calc R . .
C56 C 1.0517(3) 0.4756(4) 0.1396(2) 0.0373(11) Uani 1 1 d . . .
H56A H 1.0116 0.4504 0.1530 0.045 Uiso 1 1 calc R . .
C61 C 1.0066(3) 0.6240(4) 0.22944(19) 0.0298(10) Uani 1 1 d . . .
C62 C 0.9365(3) 0.6026(5) 0.2362(2) 0.0383(12) Uani 1 1 d . . .
H62A H 0.8909 0.6313 0.2087 0.046 Uiso 1 1 calc R . .
C63 C 0.9312(4) 0.5398(6) 0.2827(3) 0.0545(16) Uani 1 1 d . . .
H63A H 0.8824 0.5248 0.2866 0.065 Uiso 1 1 calc R . .
C64 C 0.9981(4) 0.4994(6) 0.3232(3) 0.0552(17) Uani 1 1 d . . .
H64A H 0.9951 0.4565 0.3550 0.066 Uiso 1 1 calc R . .
C65 C 1.0679(3) 0.5213(5) 0.3174(2) 0.0428(13) Uani 1 1 d . . .
H65A H 1.1134 0.4946 0.3456 0.051 Uiso 1 1 calc R . .
C66 C 1.0732(3) 0.5819(4) 0.2710(2) 0.0342(11) Uani 1 1 d . . .
H66A H 1.1222 0.5952 0.2672 0.041 Uiso 1 1 calc R . .
Cl1 Cl 0.3442(2) 0.4954(3) -0.01187(16) 0.1411(12) Uani 1 1 d . . .
Cl2 Cl 0.3860(3) 0.6677(4) 0.07683(14) 0.190(2) Uani 1 1 d . . .
Cl3A Cl 0.4715(4) 0.6520(7) 0.0014(3) 0.213(3) Uani 0.75 1 d P . .
Cl3B Cl 0.5061(6) 0.5533(13) 0.0582(10) 0.243(13) Uani 0.25 1 d P . .
C70 C 0.4191(8) 0.5682(14) 0.0348(8) 0.175(7) Uani 1 1 d . . .

loop_
_atom_site_aniso_label
_atom_site_aniso_U_11
_atom_site_aniso_U_22
_atom_site_aniso_U_33
_atom_site_aniso_U_23
_atom_site_aniso_U_13
_atom_site_aniso_U_12
Ru1 0.02157(18) 0.03086(19) 0.01997(17) -0.00090(14) 0.00464(13) 0.00312(14)
Ru2 0.02133(17) 0.02228(17) 0.01862(16) -0.00070(12) 0.00520(13) -0.00202(13)
Ru3 0.02252(17) 0.02257(17) 0.02129(17) -0.00187(13) 0.00434(13) -0.00272(13)
Br1 0.0312(3) 0.0615(3) 0.0217(2) 0.0027(2) 0.00616(19) 0.0102(2)
Br2 0.0278(2) 0.0329(2) 0.0281(2) -0.00581(18) -0.00073(18) -0.00196(18)
P1 0.0225(5) 0.0239(5) 0.0205(5) 0.0001(4) 0.0034(4) -0.0022(4)
P2 0.0239(6) 0.0216(5) 0.0246(5) 0.0004(4) 0.0054(4) -0.0018(4)
P3 0.0213(5) 0.0305(6) 0.0221(5) -0.0015(4) 0.0063(4) -0.0005(4)
C1 0.030(3) 0.046(3) 0.036(3) 0.001(2) 0.014(2) 0.006(2)
C2 0.033(3) 0.044(3) 0.028(2) -0.004(2) 0.011(2) 0.004(2)
C3 0.033(2) 0.027(2) 0.026(2) -0.0003(18) 0.007(2) -0.0025(19)
C4 0.029(2) 0.031(3) 0.026(2) 0.0007(18) 0.0045(19) 0.0007(19)
C5 0.037(3) 0.035(3) 0.030(2) -0.004(2) 0.007(2) -0.006(2)
C6 0.035(3) 0.026(2) 0.030(2) -0.0030(19) 0.005(2) -0.0035(19)
O1 0.067(3) 0.033(2) 0.075(3) 0.001(2) 0.033(2) 0.0000(19)
O2 0.026(2) 0.073(3) 0.048(2) -0.001(2) 0.0040(17) 0.0051(18)
O3 0.061(3) 0.042(2) 0.041(2) 0.0002(17) 0.032(2) 0.0083(18)
O4 0.055(2) 0.030(2) 0.053(2) 0.0056(17) 0.0082(19) -0.0077(17)
O5 0.065(3) 0.040(2) 0.055(3) -0.0022(19) 0.013(2) -0.024(2)
O6 0.050(2) 0.048(2) 0.0343(19) -0.0075(17) 0.0190(18) -0.0060(18)
O7 0.0214(15) 0.0286(16) 0.0233(15) 0.0002(12) 0.0053(12) -0.0018(12)
C10 0.017(2) 0.029(2) 0.023(2) -0.0017(17) 0.0046(16) -0.0025(16)
C11 0.025(2) 0.031(2) 0.0179(19) -0.0063(17) 0.0066(17) 0.0019(17)
C12 0.029(2) 0.030(2) 0.029(2) 0.0079(18) 0.0139(19) 0.0020(18)
C13 0.027(2) 0.028(2) 0.029(2) -0.0004(18) 0.0117(19) -0.0031(18)
O8 0.0271(19) 0.061(3) 0.051(2) 0.002(2) 0.0069(17) -0.0046(17)
C14 0.025(2) 0.037(3) 0.034(2) -0.005(2) 0.0091(19) -0.0029(19)
C15 0.040(3) 0.050(3) 0.052(3) 0.010(3) 0.021(3) -0.001(3)
C16 0.037(3) 0.060(4) 0.074(4) -0.011(3) 0.025(3) -0.016(3)
C17 0.050(4) 0.046(3) 0.067(4) 0.004(3) 0.031(3) -0.012(3)
O9 0.076(3) 0.076(3) 0.076(3) -0.036(3) -0.013(3) 0.031(3)
C18 0.031(2) 0.040(3) 0.024(2) -0.0028(19) 0.0114(19) 0.002(2)
C19 0.083(6) 0.115(7) 0.072(5) -0.046(5) -0.013(4) 0.050(5)
C20 0.074(5) 0.055(4) 0.093(6) -0.041(4) 0.001(4) 0.025(4)
C21 0.058(4) 0.065(4) 0.063(4) -0.022(3) 0.019(3) 0.025(3)
C22 0.022(2) 0.024(2) 0.025(2) 0.0000(17) 0.0023(17) -0.0001(16)
C31 0.023(2) 0.024(2) 0.029(2) 0.0006(17) 0.0007(18) -0.0010(17)
C32 0.028(2) 0.028(2) 0.032(2) 0.0025(19) 0.0043(19) -0.0022(18)
C33 0.025(2) 0.038(3) 0.056(3) 0.010(2) 0.008(2) -0.003(2)
C34 0.030(3) 0.031(3) 0.071(4) 0.003(3) 0.001(3) -0.006(2)
C35 0.041(3) 0.036(3) 0.059(4) -0.021(3) 0.001(3) 0.000(2)
C36 0.038(3) 0.039(3) 0.041(3) -0.010(2) 0.009(2) -0.004(2)
C41 0.030(2) 0.031(2) 0.023(2) 0.0028(18) 0.0030(18) -0.0001(18)
C42 0.029(3) 0.058(3) 0.030(3) 0.011(2) 0.001(2) -0.002(2)
C43 0.035(3) 0.081(4) 0.036(3) 0.017(3) -0.002(2) 0.000(3)
C44 0.051(4) 0.067(4) 0.029(3) 0.016(3) 0.006(3) 0.003(3)
C45 0.040(3) 0.048(3) 0.033(3) 0.009(2) 0.010(2) 0.001(2)
C46 0.032(3) 0.035(3) 0.030(2) 0.004(2) 0.007(2) -0.003(2)
C51 0.025(2) 0.029(2) 0.025(2) -0.0035(18) 0.0016(18) 0.0034(18)
C52 0.031(3) 0.043(3) 0.042(3) -0.009(2) 0.008(2) -0.003(2)
C53 0.031(3) 0.065(4) 0.055(4) -0.015(3) 0.014(3) 0.004(3)
C54 0.041(3) 0.059(4) 0.050(3) -0.019(3) 0.003(3) 0.015(3)
C55 0.050(3) 0.035(3) 0.046(3) -0.012(2) 0.006(3) 0.004(2)
C56 0.042(3) 0.032(3) 0.037(3) -0.003(2) 0.012(2) 0.000(2)
C61 0.036(3) 0.024(2) 0.029(2) 0.0028(18) 0.009(2) 0.0001(19)
C62 0.037(3) 0.039(3) 0.035(3) 0.008(2) 0.007(2) -0.012(2)
C63 0.050(4) 0.064(4) 0.047(3) 0.010(3) 0.013(3) -0.025(3)
C64 0.068(4) 0.055(4) 0.037(3) 0.018(3) 0.010(3) -0.014(3)
C65 0.051(3) 0.037(3) 0.033(3) 0.010(2) 0.004(2) 0.003(2)
C66 0.038(3) 0.029(2) 0.031(2) 0.0011(19) 0.005(2) 0.002(2)
Cl1 0.115(2) 0.131(3) 0.153(3) 0.020(2) 0.012(2) -0.0157(19)
Cl2 0.270(5) 0.188(4) 0.082(2) 0.021(2) 0.017(3) -0.056(4)
Cl3A 0.192(6) 0.226(7) 0.245(8) -0.056(6) 0.106(6) -0.067(5)
Cl3B 0.063(6) 0.146(11) 0.42(3) 0.182(16) -0.049(11) -0.046(7)
C70 0.124(11) 0.151(12) 0.255(19) -0.115(13) 0.068(12) -0.056(9)

loop_
_atom_type_symbol
_atom_type_description
_atom_type_scat_dispersion_real
_atom_type_scat_dispersion_imag
_atom_type_scat_source
C C 0.0033 0.0016 'International Tables Vol C Tables 4.2.6.8 and 6.1.1.4'
H H 0.0000 0.0000 'International Tables Vol C Tables 4.2.6.8 and 6.1.1.4'
O O 0.0106 0.0060 'International Tables Vol C Tables 4.2.6.8 and 6.1.1.4'
P P 0.1023 0.0942 'International Tables Vol C Tables 4.2.6.8 and 6.1.1.4'
Cl Cl 0.1484 0.1585 'International Tables Vol C Tables 4.2.6.8 and 6.1.1.4'
Br Br -0.2901 2.4595 'International Tables Vol C Tables 4.2.6.8 and 6.1.1.4'
Ru Ru -1.2594 0.8363 'International Tables Vol C Tables 4.2.6.8 and 6.1.1.4'

loop_
_geom_angle_atom_site_label_1
_geom_angle_atom_site_label_2
_geom_angle_atom_site_label_3
_geom_angle
_geom_angle_site_symmetry_1
_geom_angle_site_symmetry_3
_geom_angle_publ_flag
C1 Ru1 C2 94.1(2) . . ?
C1 Ru1 C11 87.7(2) . . ?
C2 Ru1 C11 178.2(2) . . ?
C1 Ru1 P3 93.89(16) . . ?
C2 Ru1 P3 96.31(15) . . ?
C11 Ru1 P3 83.93(12) . . ?
C1 Ru1 Br2 173.53(16) . . ?
C2 Ru1 Br2 92.30(15) . . ?
C11 Ru1 Br2 85.91(12) . . ?
P3 Ru1 Br2 84.51(3) . . ?
C1 Ru1 Br1 89.23(16) . . ?
C2 Ru1 Br1 88.99(14) . . ?
C11 Ru1 Br1 90.67(12) . . ?
P3 Ru1 Br1 173.64(3) . . ?
Br2 Ru1 Br1 91.77(2) . . ?
H1 Ru2 C4 169.7(19) . . ?
H1 Ru2 C3 95.2(19) . . ?
C4 Ru2 C3 92.6(2) . . ?
H1 Ru2 C10 80.1(19) . . ?
C4 Ru2 C10 91.57(18) . . ?
C3 Ru2 C10 173.37(18) . . ?
H1 Ru2 P3 84(2) . . ?
C4 Ru2 P3 88.98(14) . . ?
C3 Ru2 P3 88.14(15) . . ?
C10 Ru2 P3 86.77(11) . . ?
H1 Ru2 P1 96(2) . . ?
C4 Ru2 P1 90.06(14) . . ?
C3 Ru2 P1 94.10(15) . . ?
C10 Ru2 P1 91.06(11) . . ?
P3 Ru2 P1 177.60(4) . . ?
H1 Ru2 Ru3 33.8(19) . . ?
C4 Ru2 Ru3 138.33(14) . . ?
C3 Ru2 Ru3 128.88(14) . . ?
C10 Ru2 Ru3 46.77(11) . . ?
P3 Ru2 Ru3 88.58(3) . . ?
P1 Ru2 Ru3 90.69(3) . . ?
H1 Ru3 C6 172.1(19) . . ?
H1 Ru3 C5 95.4(19) . . ?
C6 Ru3 C5 92.2(2) . . ?
H1 Ru3 C10 80.6(19) . . ?
C6 Ru3 C10 92.37(18) . . ?
C5 Ru3 C10 169.08(19) . . ?
H1 Ru3 P2 87.7(19) . . ?
C6 Ru3 P2 89.99(15) . . ?
C5 Ru3 P2 90.00(15) . . ?
C10 Ru3 P2 99.92(11) . . ?
H1 Ru3 Br2 96.9(19) . . ?
C6 Ru3 Br2 86.27(14) . . ?
C5 Ru3 Br2 82.90(15) . . ?
C10 Ru3 Br2 87.50(11) . . ?
P2 Ru3 Br2 171.83(3) . . ?
H1 Ru3 Ru2 32.9(19) . . ?
C6 Ru3 Ru2 139.58(14) . . ?
C5 Ru3 Ru2 128.22(15) . . ?
C10 Ru3 Ru2 48.14(12) . . ?
P2 Ru3 Ru2 89.31(3) . . ?
Br2 Ru3 Ru2 98.243(17) . . ?
Ru1 Br2 Ru3 102.127(19) . . ?
C31 P1 C22 103.5(2) . . ?
C31 P1 C41 102.8(2) . . ?
C22 P1 C41 100.6(2) . . ?
C31 P1 Ru2 114.62(15) . . ?
C22 P1 Ru2 113.61(14) . . ?
C41 P1 Ru2 119.60(16) . . ?
C22 P2 C51 103.3(2) . . ?
C22 P2 C61 104.7(2) . . ?
C51 P2 C61 102.6(2) . . ?
C22 P2 Ru3 113.79(14) . . ?
C51 P2 Ru3 114.20(15) . . ?
C61 P2 Ru3 116.64(16) . . ?
C18 P3 C14 99.5(2) . . ?
C18 P3 Ru1 111.30(16) . . ?
C14 P3 Ru1 112.20(16) . . ?
C18 P3 Ru2 110.97(16) . . ?
C14 P3 Ru2 110.12(16) . . ?
Ru1 P3 Ru2 112.14(5) . . ?
O1 C1 Ru1 175.7(5) . . ?
O2 C2 Ru1 178.2(5) . . ?
O3 C3 Ru2 176.0(4) . . ?
O4 C4 Ru2 177.9(5) . . ?
O5 C5 Ru3 175.4(5) . . ?
O6 C6 Ru3 177.9(4) . . ?
C13 O7 C10 107.5(3) . . ?
C11 C10 O7 105.5(3) . . ?
C11 C10 Ru3 123.8(3) . . ?
O7 C10 Ru3 117.2(3) . . ?
C11 C10 Ru2 110.1(3) . . ?
O7 C10 Ru2 113.7(3) . . ?
Ru3 C10 Ru2 85.10(15) . . ?
C12 C11 C10 106.4(4) . . ?
C12 C11 Ru1 127.4(3) . . ?
C10 C11 Ru1 126.2(3) . . ?
C13 C12 C11 108.5(4) . . ?
O7 C13 C12 112.1(4) . . ?
C16 O8 C14 106.1(5) . . ?
C15 C14 O8 110.1(5) . . ?
C15 C14 P3 134.3(4) . . ?
O8 C14 P3 115.5(4) . . ?
C14 C15 C17 106.2(5) . . ?
C17 C16 O8 111.4(5) . . ?
C16 C17 C15 106.1(5) . . ?
C18 O9 C20 107.2(5) . . ?
O9 C18 C19 105.6(5) . . ?
O9 C18 P3 121.0(4) . . ?
C19 C18 P3 133.3(4) . . ?
C18 C19 C21 107.9(6) . . ?
C21 C20 O9 112.5(6) . . ?
C20 C21 C19 106.4(6) . . ?
P2 C22 P1 110.1(2) . . ?
C32 C31 C36 118.9(4) . . ?
C32 C31 P1 123.0(4) . . ?
C36 C31 P1 118.0(4) . . ?
C33 C32 C31 119.8(5) . . ?
C34 C33 C32 120.1(5) . . ?
C35 C34 C33 120.1(5) . . ?
C34 C35 C36 121.1(5) . . ?
C35 C36 C31 120.0(5) . . ?
C46 C41 C42 118.6(4) . . ?
C46 C41 P1 122.2(3) . . ?
C42 C41 P1 118.9(4) . . ?
C43 C42 C41 120.0(5) . . ?
C44 C43 C42 121.0(5) . . ?
C43 C44 C45 119.6(5) . . ?
C44 C45 C46 120.4(5) . . ?
C41 C46 C45 120.3(5) . . ?
C52 C51 C56 119.9(5) . . ?
C52 C51 P2 122.1(4) . . ?
C56 C51 P2 117.8(4) . . ?
C51 C52 C53 119.8(5) . . ?
C52 C53 C54 119.6(6) . . ?
C55 C54 C53 120.7(5) . . ?
C54 C55 C56 120.1(5) . . ?
C55 C56 C51 119.9(5) . . ?
C62 C61 C66 118.2(4) . . ?
C62 C61 P2 123.8(4) . . ?
C66 C61 P2 117.9(4) . . ?
C61 C62 C63 121.3(5) . . ?
C64 C63 C62 119.2(6) . . ?
C65 C64 C63 120.2(5) . . ?
C64 C65 C66 120.7(5) . . ?
C65 C66 C61 120.4(5) . . ?
Cl3B Cl3A C70 51.7(7) . . ?
C70 Cl3B Cl3A 64.0(9) . . ?
Cl3B C70 Cl1 136.7(13) . . ?
Cl3B C70 Cl3A 64.3(8) . . ?
Cl1 C70 Cl3A 112.0(11) . . ?
Cl3B C70 Cl2 111.2(13) . . ?
Cl1 C70 Cl2 110.6(8) . . ?
Cl3A C70 Cl2 107.9(8) . . ?

loop_
_geom_bond_atom_site_label_1
_geom_bond_atom_site_label_2
_geom_bond_distance
_geom_bond_site_symmetry_2
_geom_bond_publ_flag
Ru1 C1 1.858(6) . ?
Ru1 C2 1.960(5) . ?
Ru1 C11 2.079(4) . ?
Ru1 P3 2.3098(12) . ?
Ru1 Br2 2.5588(6) . ?
Ru1 Br1 2.6197(6) . ?
Ru2 H1 1.74(6) . ?
Ru2 C4 1.899(5) . ?
Ru2 C3 1.903(5) . ?
Ru2 C10 2.196(4) . ?
Ru2 P3 2.3815(12) . ?
Ru2 P1 2.4082(12) . ?
Ru2 Ru3 2.9379(5) . ?
Ru3 H1 1.78(6) . ?
Ru3 C6 1.887(5) . ?
Ru3 C5 1.933(5) . ?
Ru3 C10 2.148(4) . ?
Ru3 P2 2.2859(12) . ?
Ru3 Br2 2.6212(6) . ?
P1 C31 1.825(5) . ?
P1 C22 1.833(4) . ?
P1 C41 1.833(5) . ?
P2 C22 1.816(4) . ?
P2 C51 1.819(5) . ?
P2 C61 1.823(5) . ?
P3 C18 1.807(5) . ?
P3 C14 1.812(5) . ?
C1 O1 1.133(6) . ?
C2 O2 1.123(6) . ?
C3 O3 1.138(6) . ?
C4 O4 1.129(6) . ?
C5 O5 1.136(6) . ?
C6 O6 1.135(6) . ?
O7 C13 1.329(5) . ?
O7 C10 1.460(5) . ?
C10 C11 1.435(6) . ?
C11 C12 1.413(6) . ?
C12 C13 1.354(6) . ?
O8 C16 1.370(7) . ?
O8 C14 1.383(6) . ?
C14 C15 1.333(7) . ?
C15 C17 1.463(8) . ?
C16 C17 1.316(9) . ?
O9 C18 1.352(6) . ?
O9 C20 1.367(7) . ?
C18 C19 1.359(9) . ?
C19 C21 1.417(9) . ?
C20 C21 1.230(10) . ?
C31 C32 1.392(7) . ?
C31 C36 1.397(7) . ?
C32 C33 1.392(7) . ?
C33 C34 1.381(8) . ?
C34 C35 1.357(9) . ?
C35 C36 1.379(8) . ?
C41 C46 1.384(7) . ?
C41 C42 1.400(7) . ?
C42 C43 1.382(7) . ?
C43 C44 1.365(8) . ?
C44 C45 1.375(8) . ?
C45 C46 1.390(7) . ?
C51 C52 1.382(7) . ?
C51 C56 1.396(7) . ?
C52 C53 1.390(8) . ?
C53 C54 1.390(9) . ?
C54 C55 1.366(9) . ?
C55 C56 1.380(7) . ?
C61 C62 1.377(7) . ?
C61 C66 1.404(7) . ?
C62 C63 1.395(7) . ?
C63 C64 1.388(9) . ?
C64 C65 1.363(9) . ?
C65 C66 1.380(7) . ?
Cl1 C70 1.693(13) . ?
Cl2 C70 1.772(14) . ?
Cl3A Cl3B 1.749(15) . ?
Cl3A C70 1.746(18) . ?
Cl3B C70 1.524(18) . ?

loop_
_geom_torsion_atom_site_label_1
_geom_torsion_atom_site_label_2
_geom_torsion_atom_site_label_3
_geom_torsion_atom_site_label_4
_geom_torsion
_geom_torsion_site_symmetry_1
_geom_torsion_site_symmetry_2
_geom_torsion_site_symmetry_3
_geom_torsion_site_symmetry_4
_geom_torsion_publ_flag
C4 Ru2 Ru3 H1 -169(4) . . . . ?
C3 Ru2 Ru3 H1 4(4) . . . . ?
C10 Ru2 Ru3 H1 -169(4) . . . . ?
P3 Ru2 Ru3 H1 -82(4) . . . . ?
P1 Ru2 Ru3 H1 100(4) . . . . ?
H1 Ru2 Ru3 C6 -176(4) . . . . ?
C4 Ru2 Ru3 C6 14.9(3) . . . . ?
C3 Ru2 Ru3 C6 -171.8(3) . . . . ?
C10 Ru2 Ru3 C6 14.8(3) . . . . ?
P3 Ru2 Ru3 C6 101.7(2) . . . . ?
P1 Ru2 Ru3 C6 -76.0(2) . . . . ?
H1 Ru2 Ru3 C5 3(4) . . . . ?
C4 Ru2 Ru3 C5 -166.5(3) . . . . ?
C3 Ru2 Ru3 C5 6.8(3) . . . . ?
C10 Ru2 Ru3 C5 -166.5(2) . . . . ?
P3 Ru2 Ru3 C5 -79.63(19) . . . . ?
P1 Ru2 Ru3 C5 102.65(19) . . . . ?
H1 Ru2 Ru3 C10 169(4) . . . . ?
C4 Ru2 Ru3 C10 0.0(3) . . . . ?
C3 Ru2 Ru3 C10 173.4(2) . . . . ?
P3 Ru2 Ru3 C10 86.90(15) . . . . ?
P1 Ru2 Ru3 C10 -90.82(15) . . . . ?
H1 Ru2 Ru3 P2 -87(4) . . . . ?
C4 Ru2 Ru3 P2 104.1(2) . . . . ?
C3 Ru2 Ru3 P2 -82.63(19) . . . . ?
C10 Ru2 Ru3 P2 104.01(15) . . . . ?
P3 Ru2 Ru3 P2 -169.08(4) . . . . ?
P1 Ru2 Ru3 P2 13.20(4) . . . . ?
H1 Ru2 Ru3 Br2 90(4) . . . . ?
C4 Ru2 Ru3 Br2 -79.1(2) . . . . ?
C3 Ru2 Ru3 Br2 94.26(18) . . . . ?
C10 Ru2 Ru3 Br2 -79.10(15) . . . . ?
P3 Ru2 Ru3 Br2 7.80(3) . . . . ?
P1 Ru2 Ru3 Br2 -169.92(3) . . . . ?
C1 Ru1 Br2 Ru3 18.0(14) . . . . ?
C2 Ru1 Br2 Ru3 -154.13(14) . . . . ?
C11 Ru1 Br2 Ru3 26.27(12) . . . . ?
P3 Ru1 Br2 Ru3 -58.02(3) . . . . ?
Br1 Ru1 Br2 Ru3 116.81(2) . . . . ?
H1 Ru3 Br2 Ru1 64.8(19) . . . . ?
C6 Ru3 Br2 Ru1 -107.89(14) . . . . ?
C5 Ru3 Br2 Ru1 159.44(16) . . . . ?
C10 Ru3 Br2 Ru1 -15.34(12) . . . . ?
P2 Ru3 Br2 Ru1 -170.8(2) . . . . ?
Ru2 Ru3 Br2 Ru1 31.71(2) . . . . ?
H1 Ru2 P1 C31 163.5(19) . . . . ?
C4 Ru2 P1 C31 -8.2(2) . . . . ?
C3 Ru2 P1 C31 -100.8(2) . . . . ?
C10 Ru2 P1 C31 83.3(2) . . . . ?
P3 Ru2 P1 C31 58.1(10) . . . . ?
Ru3 Ru2 P1 C31 130.09(17) . . . . ?
H1 Ru2 P1 C22 44.7(19) . . . . ?
C4 Ru2 P1 C22 -127.0(2) . . . . ?
C3 Ru2 P1 C22 140.4(2) . . . . ?
C10 Ru2 P1 C22 -35.4(2) . . . . ?
P3 Ru2 P1 C22 -60.7(10) . . . . ?
Ru3 Ru2 P1 C22 11.35(16) . . . . ?
H1 Ru2 P1 C41 -73.8(19) . . . . ?
C4 Ru2 P1 C41 114.4(2) . . . . ?
C3 Ru2 P1 C41 21.8(2) . . . . ?
C10 Ru2 P1 C41 -154.0(2) . . . . ?
P3 Ru2 P1 C41 -179(100) . . . . ?
Ru3 Ru2 P1 C41 -107.23(18) . . . . ?
H1 Ru3 P2 C22 -71.7(19) . . . . ?
C6 Ru3 P2 C22 100.7(2) . . . . ?
C5 Ru3 P2 C22 -167.1(2) . . . . ?
C10 Ru3 P2 C22 8.3(2) . . . . ?
Br2 Ru3 P2 C22 163.3(3) . . . . ?
Ru2 Ru3 P2 C22 -38.90(16) . . . . ?
H1 Ru3 P2 C51 169.9(19) . . . . ?
C6 Ru3 P2 C51 -17.6(2) . . . . ?
C5 Ru3 P2 C51 74.6(2) . . . . ?
C10 Ru3 P2 C51 -110.0(2) . . . . ?
Br2 Ru3 P2 C51 45.0(3) . . . . ?
Ru2 Ru3 P2 C51 -157.22(17) . . . . ?
H1 Ru3 P2 C61 50.4(19) . . . . ?
C6 Ru3 P2 C61 -137.2(2) . . . . ?
C5 Ru3 P2 C61 -45.0(2) . . . . ?
C10 Ru3 P2 C61 130.4(2) . . . . ?
Br2 Ru3 P2 C61 -74.5(3) . . . . ?
Ru2 Ru3 P2 C61 83.24(17) . . . . ?
C1 Ru1 P3 C18 28.8(2) . . . . ?
C2 Ru1 P3 C18 -65.7(2) . . . . ?
C11 Ru1 P3 C18 116.1(2) . . . . ?
Br2 Ru1 P3 C18 -157.46(17) . . . . ?
Br1 Ru1 P3 C18 148.1(3) . . . . ?
C1 Ru1 P3 C14 139.3(2) . . . . ?
C2 Ru1 P3 C14 44.7(2) . . . . ?
C11 Ru1 P3 C14 -133.4(2) . . . . ?
Br2 Ru1 P3 C14 -46.98(18) . . . . ?
Br1 Ru1 P3 C14 -101.4(4) . . . . ?
C1 Ru1 P3 Ru2 -96.14(16) . . . . ?
C2 Ru1 P3 Ru2 169.28(16) . . . . ?
C11 Ru1 P3 Ru2 -8.88(13) . . . . ?
Br2 Ru1 P3 Ru2 77.57(4) . . . . ?
Br1 Ru1 P3 Ru2 23.2(4) . . . . ?
H1 Ru2 P3 C18 145.5(19) . . . . ?
C4 Ru2 P3 C18 -42.5(2) . . . . ?
C3 Ru2 P3 C18 50.1(2) . . . . ?
C10 Ru2 P3 C18 -134.1(2) . . . . ?
P1 Ru2 P3 C18 -108.8(10) . . . . ?
Ru3 Ru2 P3 C18 179.08(17) . . . . ?
H1 Ru2 P3 C14 36.4(19) . . . . ?
C4 Ru2 P3 C14 -151.7(2) . . . . ?
C3 Ru2 P3 C14 -59.0(2) . . . . ?
C10 Ru2 P3 C14 116.7(2) . . . . ?
P1 Ru2 P3 C14 142.0(10) . . . . ?
Ru3 Ru2 P3 C14 69.94(17) . . . . ?
H1 Ru2 P3 Ru1 -89.3(19) . . . . ?
C4 Ru2 P3 Ru1 82.65(15) . . . . ?
C3 Ru2 P3 Ru1 175.27(14) . . . . ?
C10 Ru2 P3 Ru1 -8.98(12) . . . . ?
P1 Ru2 P3 Ru1 16.3(10) . . . . ?
Ru3 Ru2 P3 Ru1 -55.75(5) . . . . ?
C2 Ru1 C1 O1 -159(7) . . . . ?
C11 Ru1 C1 O1 21(7) . . . . ?
P3 Ru1 C1 O1 105(7) . . . . ?
Br2 Ru1 C1 O1 29(8) . . . . ?
Br1 Ru1 C1 O1 -70(7) . . . . ?
C1 Ru1 C2 O2 42(16) . . . . ?
C11 Ru1 C2 O2 -126(15) . . . . ?
P3 Ru1 C2 O2 136(16) . . . . ?
Br2 Ru1 C2 O2 -139(16) . . . . ?
Br1 Ru1 C2 O2 -47(16) . . . . ?
H1 Ru2 C3 O3 -137(7) . . . . ?
C4 Ru2 C3 O3 36(6) . . . . ?
C10 Ru2 C3 O3 -93(7) . . . . ?
P3 Ru2 C3 O3 -53(6) . . . . ?
P1 Ru2 C3 O3 126(6) . . . . ?
Ru3 Ru2 C3 O3 -140(6) . . . . ?
H1 Ru2 C4 O4 -31(17) . . . . ?
C3 Ru2 C4 O4 -169(13) . . . . ?
C10 Ru2 C4 O4 5(13) . . . . ?
P3 Ru2 C4 O4 -81(13) . . . . ?
P1 Ru2 C4 O4 97(13) . . . . ?
Ru3 Ru2 C4 O4 5(13) . . . . ?
H1 Ru3 C5 O5 118(7) . . . . ?
C6 Ru3 C5 O5 -64(6) . . . . ?
C10 Ru3 C5 O5 50(7) . . . . ?
P2 Ru3 C5 O5 -154(6) . . . . ?
Br2 Ru3 C5 O5 22(6) . . . . ?
Ru2 Ru3 C5 O5 117(6) . . . . ?
H1 Ru3 C6 O6 23(19) . . . . ?
C5 Ru3 C6 O6 -140(12) . . . . ?
C10 Ru3 C6 O6 50(12) . . . . ?
P2 Ru3 C6 O6 -50(12) . . . . ?
Br2 Ru3 C6 O6 137(12) . . . . ?
Ru2 Ru3 C6 O6 39(12) . . . . ?
C13 O7 C10 C11 2.1(4) . . . . ?
C13 O7 C10 Ru3 144.3(3) . . . . ?
C13 O7 C10 Ru2 -118.7(3) . . . . ?
H1 Ru3 C10 C11 -105(2) . . . . ?
C6 Ru3 C10 C11 78.6(4) . . . . ?
C5 Ru3 C10 C11 -36.0(12) . . . . ?
P2 Ru3 C10 C11 169.0(3) . . . . ?
Br2 Ru3 C10 C11 -7.6(3) . . . . ?
Ru2 Ru3 C10 C11 -111.0(4) . . . . ?
H1 Ru3 C10 O7 120(2) . . . . ?
C6 Ru3 C10 O7 -56.3(3) . . . . ?
C5 Ru3 C10 O7 -170.8(9) . . . . ?
P2 Ru3 C10 O7 34.2(3) . . . . ?
Br2 Ru3 C10 O7 -142.4(3) . . . . ?
Ru2 Ru3 C10 O7 114.2(3) . . . . ?
H1 Ru3 C10 Ru2 6.0(19) . . . . ?
C6 Ru3 C10 Ru2 -170.43(17) . . . . ?
C5 Ru3 C10 Ru2 75.0(10) . . . . ?
P2 Ru3 C10 Ru2 -80.03(11) . . . . ?
Br2 Ru3 C10 Ru2 103.41(10) . . . . ?
H1 Ru2 C10 C11 118(2) . . . . ?
C4 Ru2 C10 C11 -55.7(3) . . . . ?
C3 Ru2 C10 C11 73.1(16) . . . . ?
P3 Ru2 C10 C11 33.2(3) . . . . ?
P1 Ru2 C10 C11 -145.8(3) . . . . ?
Ru3 Ru2 C10 C11 124.3(3) . . . . ?
H1 Ru2 C10 O7 -124(2) . . . . ?
C4 Ru2 C10 O7 62.4(3) . . . . ?
C3 Ru2 C10 O7 -168.8(14) . . . . ?
P3 Ru2 C10 O7 151.3(3) . . . . ?
P1 Ru2 C10 O7 -27.7(3) . . . . ?
Ru3 Ru2 C10 O7 -117.6(3) . . . . ?
H1 Ru2 C10 Ru3 -6(2) . . . . ?
C4 Ru2 C10 Ru3 -179.97(17) . . . . ?
C3 Ru2 C10 Ru3 -51.2(16) . . . . ?
P3 Ru2 C10 Ru3 -91.08(11) . . . . ?
P1 Ru2 C10 Ru3 89.94(10) . . . . ?
O7 C10 C11 C12 -2.8(4) . . . . ?
Ru3 C10 C11 C12 -141.9(3) . . . . ?
Ru2 C10 C11 C12 120.2(3) . . . . ?
O7 C10 C11 Ru1 178.3(3) . . . . ?
Ru3 C10 C11 Ru1 39.2(5) . . . . ?
Ru2 C10 C11 Ru1 -58.6(4) . . . . ?
C1 Ru1 C11 C12 -41.7(4) . . . . ?
C2 Ru1 C11 C12 127(6) . . . . ?
P3 Ru1 C11 C12 -135.8(4) . . . . ?
Br2 Ru1 C11 C12 139.2(4) . . . . ?
Br1 Ru1 C11 C12 47.5(4) . . . . ?
C1 Ru1 C11 C10 137.0(4) . . . . ?
C2 Ru1 C11 C10 -55(6) . . . . ?
P3 Ru1 C11 C10 42.8(4) . . . . ?
Br2 Ru1 C11 C10 -42.1(4) . . . . ?
Br1 Ru1 C11 C10 -133.8(4) . . . . ?
C10 C11 C12 C13 2.7(5) . . . . ?
Ru1 C11 C12 C13 -178.5(3) . . . . ?
C10 O7 C13 C12 -0.4(5) . . . . ?
C11 C12 C13 O7 -1.4(5) . . . . ?
C16 O8 C14 C15 -0.5(6) . . . . ?
C16 O8 C14 P3 175.9(4) . . . . ?
C18 P3 C14 C15 -114.7(6) . . . . ?
Ru1 P3 C14 C15 127.5(5) . . . . ?
Ru2 P3 C14 C15 1.9(6) . . . . ?
C18 P3 C14 O8 70.0(4) . . . . ?
Ru1 P3 C14 O8 -47.8(4) . . . . ?
Ru2 P3 C14 O8 -173.4(3) . . . . ?
O8 C14 C15 C17 0.1(6) . . . . ?
P3 C14 C15 C17 -175.4(4) . . . . ?
C14 O8 C16 C17 0.8(7) . . . . ?
O8 C16 C17 C15 -0.7(7) . . . . ?
C14 C15 C17 C16 0.4(7) . . . . ?
C20 O9 C18 C19 0.3(9) . . . . ?
C20 O9 C18 P3 176.9(5) . . . . ?
C14 P3 C18 O9 102.7(5) . . . . ?
Ru1 P3 C18 O9 -138.9(5) . . . . ?
Ru2 P3 C18 O9 -13.3(5) . . . . ?
C14 P3 C18 C19 -81.8(8) . . . . ?
Ru1 P3 C18 C19 36.6(8) . . . . ?
Ru2 P3 C18 C19 162.2(8) . . . . ?
O9 C18 C19 C21 -3.9(10) . . . . ?
P3 C18 C19 C21 -179.9(5) . . . . ?
C18 O9 C20 C21 4.0(11) . . . . ?
O9 C20 C21 C19 -6.3(12) . . . . ?
C18 C19 C21 C20 6.4(12) . . . . ?
C51 P2 C22 P1 179.9(2) . . . . ?
C61 P2 C22 P1 -73.0(3) . . . . ?
Ru3 P2 C22 P1 55.5(2) . . . . ?
C31 P1 C22 P2 -164.7(2) . . . . ?
C41 P1 C22 P2 89.3(3) . . . . ?
Ru2 P1 C22 P2 -39.7(3) . . . . ?
C22 P1 C31 C32 27.9(4) . . . . ?
C41 P1 C31 C32 132.2(4) . . . . ?
Ru2 P1 C31 C32 -96.4(4) . . . . ?
C22 P1 C31 C36 -155.0(4) . . . . ?
C41 P1 C31 C36 -50.6(4) . . . . ?
Ru2 P1 C31 C36 80.7(4) . . . . ?
C36 C31 C32 C33 -0.3(7) . . . . ?
P1 C31 C32 C33 176.8(4) . . . . ?
C31 C32 C33 C34 0.1(7) . . . . ?
C32 C33 C34 C35 0.8(8) . . . . ?
C33 C34 C35 C36 -1.4(9) . . . . ?
C34 C35 C36 C31 1.1(9) . . . . ?
C32 C31 C36 C35 -0.3(7) . . . . ?
P1 C31 C36 C35 -177.5(4) . . . . ?
C31 P1 C41 C46 145.3(4) . . . . ?
C22 P1 C41 C46 -108.1(4) . . . . ?
Ru2 P1 C41 C46 17.0(5) . . . . ?
C31 P1 C41 C42 -40.7(5) . . . . ?
C22 P1 C41 C42 65.9(5) . . . . ?
Ru2 P1 C41 C42 -169.1(4) . . . . ?
C46 C41 C42 C43 0.5(8) . . . . ?
P1 C41 C42 C43 -173.6(5) . . . . ?
C41 C42 C43 C44 -0.2(10) . . . . ?
C42 C43 C44 C45 -0.1(11) . . . . ?
C43 C44 C45 C46 0.0(10) . . . . ?
C42 C41 C46 C45 -0.6(8) . . . . ?
P1 C41 C46 C45 173.3(4) . . . . ?
C44 C45 C46 C41 0.3(8) . . . . ?
C22 P2 C51 C52 -32.2(4) . . . . ?
C61 P2 C51 C52 -140.9(4) . . . . ?
Ru3 P2 C51 C52 92.0(4) . . . . ?
C22 P2 C51 C56 153.3(4) . . . . ?
C61 P2 C51 C56 44.6(4) . . . . ?
Ru3 P2 C51 C56 -82.6(4) . . . . ?
C56 C51 C52 C53 -0.8(7) . . . . ?
P2 C51 C52 C53 -175.3(4) . . . . ?
C51 C52 C53 C54 0.8(8) . . . . ?
C52 C53 C54 C55 -0.2(9) . . . . ?
C53 C54 C55 C56 -0.4(9) . . . . ?
C54 C55 C56 C51 0.3(8) . . . . ?
C52 C51 C56 C55 0.3(7) . . . . ?
P2 C51 C56 C55 175.0(4) . . . . ?
C22 P2 C61 C62 126.8(4) . . . . ?
C51 P2 C61 C62 -125.6(4) . . . . ?
Ru3 P2 C61 C62 0.0(5) . . . . ?
C22 P2 C61 C66 -53.9(4) . . . . ?
C51 P2 C61 C66 53.8(4) . . . . ?
Ru3 P2 C61 C66 179.4(3) . . . . ?
C66 C61 C62 C63 -0.7(8) . . . . ?
P2 C61 C62 C63 178.6(5) . . . . ?
C61 C62 C63 C64 0.8(9) . . . . ?
C62 C63 C64 C65 0.1(10) . . . . ?
C63 C64 C65 C66 -1.1(10) . . . . ?
C64 C65 C66 C61 1.2(8) . . . . ?
C62 C61 C66 C65 -0.3(7) . . . . ?
P2 C61 C66 C65 -179.7(4) . . . . ?
Cl3A Cl3B C70 Cl1 95(2) . . . . ?
Cl3A Cl3B C70 Cl2 -100.4(12) . . . . ?
Cl3B Cl3A C70 Cl1 -132.6(14) . . . . ?
Cl3B Cl3A C70 Cl2 105.4(15) . . . . ?
